data_1526997
loop_
_publ_author_name
'Yamaura, K.'
'Huang, Q.'
'Takayama-Muromachi, E.'

_publ_section_title
;
 Crystal structure and magnetism of the linear-chain copper oxides Sr5
 Pb3-x Bix Cu O12
;
_journal_name_full 'Physical Review, Serie 3. B - Condensed Matter (18,1978-)'
_journal_page_first 1844281
_journal_page_last 1844287
_journal_volume 64
_journal_year 2001
_chemical_formula_sum 'Cu O12.62 Pb3 Sr5'
_chemical_name_systematic 'Sr5 Pb3 Cu O12.62'
_space_group_IT_number 189
_symmetry_space_group_name_Hall 'P -6 -2'
_symmetry_space_group_name_H-M 'P -6 2 m'
_cell_angle_alpha 90
_cell_angle_beta 90
_cell_angle_gamma 120
_cell_formula_units_Z 1
_cell_length_a 10.1297
_cell_length_b 10.1297
_cell_length_c 3.5598
_cell_volume 316.337
_citation_journal_id_ASTM PRBMDO
_cod_data_source_file Yamaura_PRBMDO_2001_1925.cif
_cod_data_source_block Cu1O12.62Pb3Sr5
_cod_original_cell_volume 316.3365
_cod_original_formula_sum 'Cu1 O12.62 Pb3 Sr5'
_cod_database_code 1526997

loop_
_symmetry_equiv_pos_as_xyz
x,y,z
-x+y,-x,-z
-y,x-y,z
x,y,-z
-x+y,-x,z
-y,x-y,-z
y,x,z
x-y,-y,-z
-x,-x+y,z
y,x,-z
x-y,-y,z
-x,-x+y,-z

loop_
_atom_site_label
_atom_site_type_symbol
_atom_site_fract_x
_atom_site_fract_y
_atom_site_fract_z
_atom_site_occupancy
_atom_site_U_iso_or_equiv
O2 O-2 0.4619 0 0.5 1 0.0
O5 O-2 0.9592 0 0.9238 0.109 0.0
Cu1 Cu+3 0 0 0.336 0.5 0.0
O4 O-2 0.1383 0 0.2471 0.109 0.0
Sr2 Sr+2 0.7019 0 0.5 1 0.0
O1 O-2 0.1747 0 0.5 0.771 0.0
O3 O-2 0.2371 0.4432 0 1 0.0
Sr1 Sr+2 0.3333 0.6667 0.5 1 0.0
Pb1 Pb+4 0.3407 0 0 1 0.0
